data_7702871
loop_
_publ_author_name
'Yamanari, Kazuaki'
'Ito, Rie'
'Yamamoto, Shiori'
'Konno, Takumi'
'Fuyuhiro, Akira'
'Kobayashi, Mako'
'Arakawa, Ryuichi'

_publ_section_title
;
 Diastereomeric separations and crystal structures of rhodium(iii) and
 iridium(iii) complexes containing adenosine and related
 nucleosidesElectronic supplementary information (ESI) available: 1H NMR
 and CD spectra. See http://www.rsc.org/suppdata/dt/b2/b209148h/
;
_journal_issue 3
_journal_name_full 'Dalton Transactions'
_journal_page_first 380
_journal_paper_doi 10.1039/b209148h
_journal_year 2003
_chemical_formula_moiety 'C44 H68 F6 N10 O19 S2 Rh2 '
_chemical_formula_sum 'C44 H68 F6 N10 O19 Rh2 S2'
_chemical_formula_weight 1425.00
_space_group_IT_number 4
_space_group_name_Hall 'P 2yb'
_space_group_name_H-M_alt 'P 1 21 1'
_symmetry_cell_setting monoclinic
_symmetry_Int_Tables_number 4
_symmetry_space_group_name_H-M 'P 1 21 1'
_audit_creation_date 'Tue Dec 26 12:49:12 2000'
_audit_creation_method 'by teXsan'
_cell_angle_alpha 90
_cell_angle_beta 107.9928(5)
_cell_angle_gamma 90
_cell_formula_units_Z 2
_cell_length_a 12.1434(3)
_cell_length_b 16.3817(4)
_cell_length_c 15.6214(4)
_cell_measurement_reflns_used 60364
_cell_measurement_temperature 296.2
_cell_measurement_theta_max 27.5
_cell_measurement_theta_min 1.8
_cell_volume 2955.58(13)
_computing_cell_refinement PROCESS-AUTO
_computing_data_collection PROCESS-AUTO
_computing_data_reduction 'teXsan Ver. 1.11'
_computing_publication_material 'teXsan Ver. 1.11'
_computing_structure_refinement SHELXL97
_computing_structure_solution SIR92
_diffrn_detector_area_resol_mean 10.00
_diffrn_measurement_device_type 'Rigaku RAXIS-RAPID Imaging Plate'
_diffrn_measurement_method \w
_diffrn_radiation_type 'Mo K\a'
_diffrn_radiation_wavelength 0.7107
_diffrn_reflns_av_R_equivalents 0.000
_diffrn_reflns_limit_h_max 15
_diffrn_reflns_limit_h_min -15
_diffrn_reflns_limit_k_max 21
_diffrn_reflns_limit_k_min -21
_diffrn_reflns_limit_l_max 20
_diffrn_reflns_limit_l_min -20
_diffrn_reflns_number 16294
_diffrn_reflns_theta_max 27.49
_exptl_absorpt_coefficient_mu 0.724
_exptl_absorpt_correction_T_max 0.749
_exptl_absorpt_correction_T_min 0.433
_exptl_absorpt_correction_type multi-scan
_exptl_absorpt_process_details '(Higashi, 1995)'
_exptl_crystal_colour red
_exptl_crystal_density_diffrn 1.601
_exptl_crystal_density_method 'not measured'
_exptl_crystal_description prismatic
_exptl_crystal_size_max 0.500
_exptl_crystal_size_mid 0.500
_exptl_crystal_size_min 0.400
_refine_diff_density_max 1.79
_refine_diff_density_min -0.92
_refine_ls_abs_structure_Flack 0.03(3)
_refine_ls_extinction_coef 0.0000
_refine_ls_extinction_expression Fc^*^=kFc[1+0.001xFc^2^\l^3^/sin(2\q)]^-1/4^
_refine_ls_extinction_method SHELXL
_refine_ls_goodness_of_fit_ref 1.003
_refine_ls_hydrogen_treatment noref
_refine_ls_number_parameters 747
_refine_ls_number_reflns 10728
_refine_ls_R_factor_gt 0.0483
_refine_ls_shift/su_max -0.1290
_refine_ls_structure_factor_coef Fsqd
_refine_ls_weighting_details 'w = 1/[\s^2^(Fo^2^) + (0.1000P)^2^+0.0000P] where P=(Fo^2^+2Fc^2^)/3'
_refine_ls_weighting_scheme calc
_refine_ls_wR_factor_ref 0.1378
_reflns_number_gt 10728
_reflns_number_total 12938
_reflns_threshold_expression >2.0sigma(I)
_cod_data_source_file b209148h.txt
_cod_data_source_block '[Rh2(OH)2(Cp*)2(N-CH3-Hade'
_cod_original_cell_volume 2955.6(1)
_cod_original_formula_sum 'C44 H68 F6 N10 O19 S2 Rh2 '
_cod_database_code 7702871

loop_
_symmetry_equiv_pos_as_xyz
x,y,z
-x,1/2+y,-z

loop_
_atom_site_label
_atom_site_type_symbol
_atom_site_fract_x
_atom_site_fract_y
_atom_site_fract_z
_atom_site_U_iso_or_equiv
_atom_site_adp_type
_atom_site_occupancy
_atom_site_calc_flag
Rh(1) Rh 0.17375(3) 0.0000 0.31302(2) 0.0482(1) Uani 1.00 d
Rh(2) Rh 0.27867(4) 0.14726(4) 0.21302(3) 0.0506(1) Uani 1.00 d
S(1) S -0.1931(1) 0.1536(2) 0.0444(1) 0.0843(5) Uani 1.00 d
S(2) S 0.6475(2) -0.0119(2) 0.4795(2) 0.1170(10) Uani 1.00 d
F(1) F -0.2649(8) 0.2724(5) 0.1218(5) 0.153(3) Uani 1.00 d
F(2) F -0.3271(6) 0.2760(4) -0.0202(5) 0.144(3) Uani 1.00 d
F(3) F -0.1636(9) 0.3102(6) 0.0488(8) 0.196(4) Uani 1.00 d
F(4) F 0.7856(6) -0.1307(6) 0.5101(4) 0.162(3) Uani 1.00 d
F(5) F 0.7326(7) -0.0976(6) 0.3776(4) 0.156(3) Uani 1.00 d
F(6) F 0.6043(9) -0.1560(5) 0.4228(8) 0.182(4) Uani 1.00 d
O(1) O 0.3264(3) 0.0335(3) 0.2790(2) 0.0554(9) Uani 1.00 d
O(2) O 0.1302(3) 0.1127(3) 0.2471(2) 0.0500(8) Uani 1.00 d
O(11) O 0.4223(4) 0.0618(3) 0.7293(2) 0.065(1) Uani 1.00 d
O(12) O 0.6015(4) 0.1679(3) 0.6229(3) 0.075(1) Uani 1.00 d
O(13) O 0.6862(5) 0.0914(4) 0.7860(3) 0.091(2) Uani 1.00 d
O(15) O 0.3868(5) 0.2246(4) 0.7975(3) 0.083(1) Uani 1.00 d
O(31) O -0.0190(4) 0.0128(3) -0.1827(3) 0.064(1) Uani 1.00 d
O(32) O 0.0363(5) 0.2249(3) -0.1933(5) 0.094(2) Uani 1.00 d
O(33) O -0.1420(4) 0.1535(4) -0.3131(4) 0.101(2) Uani 1.00 d
O(35) O 0.1339(5) -0.0143(4) -0.2995(3) 0.087(2) Uani 1.00 d
O(101) O 0.3464(5) 0.4327(4) 0.9919(4) 0.096(2) Uani 1.00 d
O(102) O 0.2352(4) 0.3086(4) 0.8626(4) 0.085(1) Uani 1.00 d
O(103) O 0.668(1) 0.3859(6) 0.3221(7) 0.176(4) Uani 1.00 d
O(111) O -0.0907(5) 0.1440(5) 0.1183(3) 0.100(2) Uani 1.00 d
O(112) O -0.2907(7) 0.1094(5) 0.0441(8) 0.165(4) Uani 1.00 d
O(113) O -0.1715(7) 0.1566(8) -0.0434(4) 0.166(4) Uani 1.00 d
O(114) O 0.609(1) -0.0448(9) 0.5548(5) 0.232(8) Uani 1.00 d
O(115) O 0.748(1) 0.0436(7) 0.490(1) 0.239(7) Uani 1.00 d
O(116) O 0.5443(6) 0.0057(6) 0.4077(4) 0.118(2) Uani 1.00 d
N(1) N 0.0576(4) 0.2174(3) 0.5151(3) 0.058(1) Uani 1.00 d
N(3) N 0.2368(4) 0.1875(3) 0.6268(3) 0.053(1) Uani 1.00 d
N(6) N 0.0081(4) 0.1671(4) 0.3684(3) 0.066(1) Uani 1.00 d
N(7) N 0.2405(4) 0.0702(3) 0.4361(3) 0.0499(10) Uani 1.00 d
N(9) N 0.3540(4) 0.0889(3) 0.5751(3) 0.0496(9) Uani 1.00 d
N(21) N 0.4203(4) -0.0417(3) 0.0074(3) 0.061(1) Uani 1.00 d
N(23) N 0.2465(4) -0.0074(4) -0.1115(3) 0.056(1) Uani 1.00 d
N(26) N 0.4409(5) -0.0157(5) 0.1578(3) 0.085(2) Uani 1.00 d
N(27) N 0.2124(4) 0.0784(3) 0.0885(3) 0.058(1) Uani 1.00 d
N(29) N 0.1127(4) 0.0729(3) -0.0576(3) 0.057(1) Uani 1.00 d
C(2) C 0.1329(6) 0.2226(4) 0.5952(4) 0.060(1) Uani 1.00 d
C(4) C 0.2602(4) 0.1376(3) 0.5659(3) 0.046(1) Uani 1.00 d
C(5) C 0.1885(4) 0.1268(3) 0.4780(3) 0.045(1) Uani 1.00 d
C(6) C 0.0833(4) 0.1705(3) 0.4525(3) 0.048(1) Uani 1.00 d
C(8) C 0.3368(5) 0.0494(3) 0.4960(4) 0.053(1) Uani 1.00 d
C(10) C -0.0996(6) 0.2141(6) 0.3396(6) 0.090(3) Uani 1.00 d
C(11) C 0.4576(5) 0.0800(4) 0.6536(3) 0.053(1) Uani 1.00 d
C(12) C 0.5302(5) 0.1575(4) 0.6775(3) 0.054(1) Uani 1.00 d
C(13) C 0.5913(5) 0.1427(5) 0.7777(4) 0.071(2) Uani 1.00 d
C(14) C 0.5000(6) 0.1015(4) 0.8090(3) 0.066(2) Uani 1.00 d
C(15) C 0.4306(8) 0.1570(7) 0.8501(5) 0.093(3) Uani 1.00 d
C(22) C 0.3521(6) -0.0388(4) -0.0779(4) 0.064(1) Uani 1.00 d
C(24) C 0.2137(5) 0.0306(4) -0.0472(4) 0.052(1) Uani 1.00 d
C(25) C 0.2726(5) 0.0328(4) 0.0422(4) 0.054(1) Uani 1.00 d
C(26) C 0.3809(5) -0.0081(5) 0.0727(4) 0.063(1) Uani 1.00 d
C(28) C 0.1165(5) 0.0993(4) 0.0248(4) 0.058(1) Uani 1.00 d
C(30) C 0.5437(9) -0.0648(9) 0.1879(6) 0.135(5) Uani 1.00 d
C(31) C 0.0162(5) 0.0882(4) -0.1400(3) 0.055(1) Uani 1.00 d
C(32) C 0.0510(4) 0.1408(4) -0.2077(4) 0.058(1) Uani 1.00 d
C(33) C -0.0352(5) 0.1116(4) -0.2975(4) 0.067(2) Uani 1.00 d
C(34) C -0.0520(5) 0.0222(4) -0.2788(4) 0.065(2) Uani 1.00 d
C(35) C 0.0200(8) -0.0351(6) -0.3169(5) 0.094(3) Uani 1.00 d
C(40) C 0.0085(6) -0.0596(4) 0.2847(4) 0.065(2) Uani 1.00 d
C(41) C 0.0663(6) -0.0867(4) 0.2212(4) 0.065(2) Uani 1.00 d
C(42) C 0.1709(7) -0.1243(4) 0.2693(5) 0.071(2) Uani 1.00 d
C(43) C 0.1851(7) -0.1216(4) 0.3631(4) 0.072(2) Uani 1.00 d
C(44) C 0.0841(6) -0.0842(4) 0.3725(4) 0.065(2) Uani 1.00 d
C(45) C -0.1045(6) -0.0199(5) 0.2647(5) 0.080(2) Uani 1.00 d
C(46) C 0.0149(7) -0.0762(5) 0.1201(4) 0.082(2) Uani 1.00 d
C(47) C 0.2596(9) -0.1591(5) 0.2295(6) 0.096(3) Uani 1.00 d
C(48) C 0.2818(9) -0.1593(4) 0.4382(5) 0.101(3) Uani 1.00 d
C(49) C 0.0556(8) -0.0712(5) 0.4593(5) 0.086(2) Uani 1.00 d
C(50) C 0.2696(6) 0.2667(5) 0.1622(5) 0.069(2) Uani 1.00 d
C(51) C 0.3738(6) 0.2309(5) 0.1552(5) 0.069(2) Uani 1.00 d
C(52) C 0.4421(6) 0.2098(4) 0.2417(5) 0.066(2) Uani 1.00 d
C(53) C 0.3837(6) 0.2322(4) 0.3048(4) 0.067(2) Uani 1.00 d
C(54) C 0.2770(6) 0.2700(4) 0.2565(5) 0.068(2) Uani 1.00 d
C(55) C 0.1741(8) 0.3052(6) 0.0859(6) 0.097(3) Uani 1.00 d
C(56) C 0.4047(9) 0.2198(6) 0.0710(6) 0.094(2) Uani 1.00 d
C(57) C 0.5620(6) 0.1710(6) 0.2669(6) 0.094(3) Uani 1.00 d
C(58) C 0.4317(9) 0.2294(6) 0.4061(5) 0.101(3) Uani 1.00 d
C(59) C 0.1910(9) 0.3089(6) 0.2912(8) 0.104(3) Uani 1.00 d
C(101) C -0.2404(8) 0.2567(6) 0.0469(7) 0.094(2) Uani 1.00 d
C(102) C 0.6950(9) -0.1015(7) 0.4479(6) 0.102(3) Uani 1.00 d
H(1) H 0.3968 0.0040 0.2909 0.0653 Uiso 1.00 calc
H(2) H 0.0591 0.1412 0.2345 0.0605 Uiso 1.00 calc
H(3) H 0.1109 0.2563 0.6368 0.0707 Uiso 1.00 calc
H(4) H 0.0267 0.1322 0.3259 0.0768 Uiso 1.00 calc
H(5) H 0.3888 0.0100 0.4860 0.0616 Uiso 1.00 calc
H(6) H 0.5034 0.0369 0.6428 0.0624 Uiso 1.00 calc
H(7) H 0.4796 0.2030 0.6704 0.0692 Uiso 1.00 calc
H(8) H 0.6140 0.1933 0.8086 0.0873 Uiso 1.00 calc
H(9) H 0.5368 0.0603 0.8513 0.0817 Uiso 1.00 calc
H(10) H 0.4795 0.1725 0.9071 0.1019 Uiso 1.00 calc
H(11) H 0.3684 0.1242 0.8571 0.1019 Uiso 1.00 calc
H(12) H 0.4170 0.0132 0.2017 0.1000 Uiso 1.00 calc
H(13) H 0.3815 -0.0626 -0.1216 0.0750 Uiso 1.00 calc
H(14) H 0.0559 0.1306 0.0357 0.0743 Uiso 1.00 calc
H(15) H -0.0466 0.1129 -0.1251 0.0673 Uiso 1.00 calc
H(16) H 0.1282 0.1300 -0.2055 0.0716 Uiso 1.00 calc
H(17) H -0.0056 0.1193 -0.3460 0.0816 Uiso 1.00 calc
H(18) H -0.1307 0.0085 -0.3045 0.0806 Uiso 1.00 calc
H(19) H -0.0139 -0.0366 -0.3806 0.1033 Uiso 1.00 calc
H(20) H 0.0170 -0.0876 -0.2927 0.1033 Uiso 1.00 calc
H(21) H -0.0967 0.0299 0.2970 0.0970 Uiso 1.00 calc
H(22) H -0.1348 -0.0097 0.2021 0.0970 Uiso 1.00 calc
H(23) H -0.1558 -0.0551 0.2828 0.0970 Uiso 1.00 calc
H(24) H -0.0551 -0.0489 0.1064 0.0944 Uiso 1.00 calc
H(25) H 0.0689 -0.0455 0.0981 0.0944 Uiso 1.00 calc
H(26) H 0.0060 -0.1287 0.0926 0.0944 Uiso 1.00 calc
H(27) H 0.2749 -0.2152 0.2477 0.1100 Uiso 1.00 calc
H(28) H 0.2324 -0.1567 0.1660 0.1100 Uiso 1.00 calc
H(29) H 0.3297 -0.1292 0.2514 0.1100 Uiso 1.00 calc
H(30) H 0.2483 -0.2020 0.4649 0.1163 Uiso 1.00 calc
H(31) H 0.3374 -0.1815 0.4152 0.1163 Uiso 1.00 calc
H(32) H 0.3133 -0.1191 0.4820 0.1163 Uiso 1.00 calc
H(33) H 0.1185 -0.0928 0.5074 0.0978 Uiso 1.00 calc
H(34) H 0.0465 -0.0157 0.4678 0.0978 Uiso 1.00 calc
H(35) H -0.0127 -0.1007 0.4565 0.0978 Uiso 1.00 calc
H(36) H 0.2030 0.3502 0.0623 0.1182 Uiso 1.00 calc
H(37) H 0.1423 0.2660 0.0404 0.1182 Uiso 1.00 calc
H(38) H 0.1134 0.3237 0.1093 0.1182 Uiso 1.00 calc
H(39) H 0.3498 0.1846 0.0309 0.1172 Uiso 1.00 calc
H(40) H 0.4085 0.2698 0.0440 0.1172 Uiso 1.00 calc
H(41) H 0.4796 0.1931 0.0861 0.1172 Uiso 1.00 calc
H(42) H 0.5621 0.1221 0.2988 0.1140 Uiso 1.00 calc
H(43) H 0.5822 0.1613 0.2144 0.1140 Uiso 1.00 calc
H(44) H 0.6166 0.2085 0.3049 0.1140 Uiso 1.00 calc
H(45) H 0.3774 0.2018 0.4292 0.1249 Uiso 1.00 calc
H(46) H 0.5025 0.2003 0.4230 0.1249 Uiso 1.00 calc
H(47) H 0.4434 0.2830 0.4297 0.1249 Uiso 1.00 calc
H(48) H 0.2267 0.3503 0.3321 0.1256 Uiso 1.00 calc
H(49) H 0.1309 0.3300 0.2428 0.1256 Uiso 1.00 calc
H(50) H 0.1606 0.2680 0.3218 0.1256 Uiso 1.00 calc
H(51) H -0.1057 0.2463 0.3882 0.1117 Uiso 1.00 calc
H(52) H -0.0982 0.2488 0.2909 0.1117 Uiso 1.00 calc
H(53) H -0.1632 0.1780 0.3203 0.1117 Uiso 1.00 calc
H(54) H 0.5339 -0.1055 0.2271 0.1671 Uiso 1.00 calc
H(55) H 0.5594 -0.0880 0.1375 0.1671 Uiso 1.00 calc
H(56) H 0.6076 -0.0302 0.2192 0.1671 Uiso 1.00 calc
H(58) H 0.3035 0.2823 0.8543 0.0869 Uiso 1.00 calc
H(59) H 0.1791 0.3144 0.7888 0.0869 Uiso 1.00 calc
H(60) H 0.6522 0.1188 0.6084 0.0869 Uiso 1.00 calc
H(61) H 0.1506 0.0102 -0.2459 0.0869 Uiso 1.00 calc
H(62) H 0.7287 0.3442 0.3281 0.0869 Uiso 1.00 calc
H(63) H 0.3379 0.4607 0.9395 0.0869 Uiso 1.00 calc
H(64) H -0.1680 0.2023 -0.3115 0.0869 Uiso 1.00 calc
H(65) H 0.6986 0.0662 0.7576 0.0869 Uiso 1.00 calc
H(66) H 0.3414 0.3991 0.9984 0.0869 Uiso 1.00 calc
H(67) H 0.3660 0.2202 0.7503 0.0869 Uiso 1.00 calc
H(68) H 0.1020 0.2512 -0.1854 0.0869 Uiso 1.00 calc
H(69) H 0.6332 0.3870 0.2645 0.0869 Uiso 1.00 calc

loop_
_atom_site_aniso_label
_atom_site_aniso_U_11
_atom_site_aniso_U_22
_atom_site_aniso_U_33
_atom_site_aniso_U_12
_atom_site_aniso_U_13
_atom_site_aniso_U_23
Rh(1) 0.0482(2) 0.0580(2) 0.0332(2) 0.0076(2) 0.0049(1) -0.0072(2)
Rh(2) 0.0447(2) 0.0688(3) 0.0357(2) 0.0164(2) 0.0087(1) 0.0022(2)
S(1) 0.0540(8) 0.094(1) 0.088(1) 0.0174(10) -0.0024(8) -0.014(1)
S(2) 0.095(2) 0.149(2) 0.086(1) 0.054(2) -0.004(1) -0.005(2)
F(1) 0.193(8) 0.159(6) 0.114(5) 0.047(5) 0.057(5) -0.014(4)
F(2) 0.126(5) 0.145(5) 0.127(5) 0.061(4) -0.012(4) 0.026(4)
F(3) 0.183(8) 0.119(5) 0.29(1) -0.035(6) 0.073(8) -0.013(7)
F(4) 0.135(5) 0.253(9) 0.091(4) 0.112(6) 0.027(3) 0.047(5)
F(5) 0.146(6) 0.247(9) 0.095(4) 0.084(6) 0.066(4) 0.059(5)
F(6) 0.186(8) 0.104(5) 0.25(1) -0.025(5) 0.065(7) -0.029(5)
O(1) 0.047(2) 0.077(2) 0.039(2) 0.018(2) 0.009(1) -0.001(2)
O(2) 0.041(2) 0.069(2) 0.037(2) 0.013(2) 0.008(1) -0.002(2)
O(11) 0.064(2) 0.087(3) 0.041(2) -0.028(2) 0.010(2) -0.001(2)
O(12) 0.067(3) 0.092(3) 0.076(3) -0.008(2) 0.036(2) 0.014(2)
O(13) 0.061(3) 0.143(5) 0.060(2) 0.014(3) 0.007(2) 0.019(3)
O(15) 0.094(4) 0.098(4) 0.054(2) -0.023(3) 0.022(2) -0.026(3)
O(31) 0.061(2) 0.075(3) 0.052(2) -0.018(2) 0.013(2) 0.002(2)
O(32) 0.066(3) 0.061(3) 0.144(5) 0.002(2) 0.018(3) -0.003(3)
O(33) 0.054(2) 0.121(4) 0.102(4) 0.007(3) -0.013(2) 0.019(4)
O(35) 0.070(3) 0.124(5) 0.064(3) 0.000(3) 0.018(2) -0.013(3)
O(101) 0.099(4) 0.093(4) 0.108(4) -0.023(3) 0.047(3) -0.015(3)
O(102) 0.060(3) 0.093(3) 0.098(4) -0.013(2) 0.020(2) -0.016(3)
O(103) 0.24(1) 0.108(6) 0.174(9) 0.036(6) 0.060(8) 0.054(6)
O(111) 0.072(3) 0.135(5) 0.075(3) 0.036(4) -0.003(2) 0.004(3)
O(112) 0.084(5) 0.113(5) 0.29(1) -0.013(4) 0.042(6) 0.032(7)
O(113) 0.122(6) 0.30(1) 0.065(3) 0.097(7) 0.009(3) -0.036(6)
O(114) 0.30(1) 0.33(2) 0.093(5) 0.23(1) 0.110(7) 0.074(7)
O(115) 0.21(1) 0.144(8) 0.35(2) -0.095(9) 0.06(1) -0.01(1)
O(116) 0.095(4) 0.156(6) 0.089(4) 0.059(5) 0.010(3) 0.016(4)
N(1) 0.057(3) 0.067(3) 0.055(3) 0.005(2) 0.026(2) -0.008(2)
N(3) 0.064(3) 0.057(2) 0.040(2) -0.009(2) 0.019(2) -0.009(2)
N(6) 0.048(2) 0.089(4) 0.053(2) 0.015(2) 0.005(2) -0.013(2)
N(7) 0.043(2) 0.060(3) 0.040(2) 0.004(2) 0.004(2) -0.013(2)
N(9) 0.048(2) 0.061(2) 0.033(2) 0.003(2) 0.003(2) -0.001(2)
N(21) 0.056(3) 0.077(3) 0.053(2) 0.017(2) 0.020(2) 0.001(2)
N(23) 0.051(2) 0.073(3) 0.042(2) 0.012(2) 0.012(2) -0.007(2)
N(26) 0.075(3) 0.134(6) 0.048(2) 0.061(4) 0.019(2) 0.012(3)
N(27) 0.051(3) 0.081(3) 0.042(2) 0.023(2) 0.013(2) 0.002(2)
N(29) 0.049(2) 0.082(3) 0.039(2) 0.016(2) 0.010(2) -0.002(2)
C(2) 0.070(4) 0.066(3) 0.054(3) 0.006(3) 0.032(3) -0.005(3)
C(4) 0.046(2) 0.052(3) 0.040(2) -0.005(2) 0.013(2) -0.005(2)
C(5) 0.046(2) 0.055(3) 0.035(2) -0.001(2) 0.012(2) -0.004(2)
C(6) 0.044(2) 0.059(3) 0.039(2) 0.002(2) 0.011(2) -0.004(2)
C(8) 0.056(3) 0.054(3) 0.045(3) 0.002(2) 0.012(2) -0.011(2)
C(10) 0.055(4) 0.126(7) 0.077(5) 0.030(4) 0.003(3) -0.007(4)
C(11) 0.048(3) 0.065(3) 0.038(2) -0.005(2) 0.003(2) 0.003(2)
C(12) 0.050(3) 0.067(3) 0.046(2) -0.009(3) 0.014(2) 0.001(2)
C(13) 0.057(3) 0.104(5) 0.046(3) -0.024(4) 0.005(2) -0.006(3)
C(14) 0.077(4) 0.082(4) 0.031(2) -0.023(3) 0.006(2) 0.000(2)
C(15) 0.103(5) 0.133(7) 0.049(3) -0.046(6) 0.033(3) -0.029(4)
C(22) 0.065(4) 0.079(4) 0.053(3) 0.009(3) 0.024(3) -0.010(3)
C(24) 0.046(3) 0.068(3) 0.042(2) 0.006(2) 0.011(2) 0.000(2)
C(25) 0.051(3) 0.068(3) 0.044(3) 0.011(2) 0.015(2) -0.003(2)
C(26) 0.051(3) 0.088(4) 0.048(3) 0.019(3) 0.015(2) -0.003(3)
C(28) 0.043(3) 0.088(4) 0.041(2) 0.020(3) 0.008(2) -0.003(3)
C(30) 0.106(7) 0.23(1) 0.056(4) 0.111(8) 0.011(4) 0.004(6)
C(31) 0.042(3) 0.075(3) 0.042(2) 0.006(2) 0.006(2) -0.004(2)
C(32) 0.045(2) 0.062(3) 0.056(3) -0.005(2) 0.001(2) 0.002(3)
C(33) 0.054(3) 0.091(4) 0.048(3) -0.008(3) 0.003(2) 0.010(3)
C(34) 0.050(3) 0.090(5) 0.051(3) -0.017(3) 0.009(2) -0.005(3)
C(35) 0.093(6) 0.122(6) 0.068(4) -0.034(5) 0.025(4) -0.029(4)
C(40) 0.072(4) 0.073(4) 0.043(3) -0.014(3) 0.007(3) -0.007(3)
C(41) 0.064(4) 0.074(4) 0.042(3) -0.008(3) -0.005(2) -0.017(3)
C(42) 0.092(5) 0.061(4) 0.055(3) 0.002(3) 0.015(3) -0.012(3)
C(43) 0.094(5) 0.056(3) 0.052(3) 0.001(3) 0.003(3) -0.010(3)
C(44) 0.086(4) 0.052(3) 0.050(3) -0.001(3) 0.011(3) -0.006(2)
C(45) 0.058(4) 0.091(5) 0.087(5) -0.013(3) 0.017(3) -0.011(4)
C(46) 0.091(5) 0.097(5) 0.047(3) -0.014(4) 0.005(3) -0.016(3)
C(47) 0.123(7) 0.075(5) 0.089(6) 0.022(5) 0.030(5) -0.031(4)
C(48) 0.153(8) 0.062(4) 0.060(4) 0.036(5) -0.009(4) 0.007(3)
C(49) 0.118(6) 0.091(5) 0.049(3) -0.025(5) 0.026(4) 0.001(3)
C(50) 0.060(4) 0.082(4) 0.066(4) 0.036(3) 0.019(3) 0.023(3)
C(51) 0.077(4) 0.076(4) 0.062(4) 0.011(3) 0.031(3) 0.007(3)
C(52) 0.055(3) 0.072(4) 0.069(4) 0.009(3) 0.015(3) 0.009(3)
C(53) 0.070(4) 0.070(4) 0.059(3) -0.002(3) 0.018(3) 0.007(3)
C(54) 0.066(4) 0.064(4) 0.075(4) 0.009(3) 0.025(3) -0.002(3)
C(55) 0.082(5) 0.103(6) 0.089(5) 0.023(5) 0.000(4) 0.036(5)
C(56) 0.102(6) 0.119(7) 0.077(5) 0.007(5) 0.051(4) 0.011(5)
C(57) 0.052(4) 0.109(6) 0.109(6) 0.011(4) 0.010(4) 0.023(5)
C(58) 0.120(7) 0.102(6) 0.062(4) -0.033(5) 0.000(4) -0.003(4)
C(59) 0.110(7) 0.091(6) 0.136(8) 0.010(5) 0.077(6) -0.018(6)
C(101) 0.085(5) 0.098(6) 0.092(6) 0.002(5) 0.016(4) 0.015(5)
C(102) 0.103(6) 0.137(8) 0.073(5) 0.055(6) 0.036(4) 0.028(5)

loop_
_atom_type_symbol
_atom_type_description
_atom_type_scat_dispersion_real
_atom_type_scat_dispersion_imag
_atom_type_scat_source
Rh Rh -1.118 0.919
;International Tables for Crystallography
(1992, Vol. C, Tables 4.2.6.8 and 6.1.1.4)
;
C C 0.003 0.002
;International Tables for Crystallography
(1992, Vol. C, Tables 4.2.6.8 and 6.1.1.4)
;
H H 0.000 0.000
;International Tables for Crystallography
(1992, Vol. C, Table 6.1.1.4)
;
N N 0.006 0.003
;International Tables for Crystallography
(1992, Vol. C, Tables 4.2.6.8 and 6.1.1.4)
;
O O 0.011 0.006
;International Tables for Crystallography
(1992, Vol. C, Tables 4.2.6.8 and 6.1.1.4)
;
F F 0.017 0.010
;International Tables for Crystallography
(1992, Vol. C, Tables 4.2.6.8 and 6.1.1.4)
;
S S 0.125 0.123
;International Tables for Crystallography
(1992, Vol. C, Tables 4.2.6.8 and 6.1.1.4)
;

loop_
_geom_angle_atom_site_label_1
_geom_angle_atom_site_label_2
_geom_angle_atom_site_label_3
_geom_angle
_geom_angle_publ_flag
O(1) Rh(1) O(2) 76.1(2) yes
O(1) Rh(1) N(7) 88.2(2) yes
O(1) Rh(1) C(40) 152.3(2) yes
O(1) Rh(1) C(41) 113.3(2) yes
O(1) Rh(1) C(42) 95.4(3) yes
O(1) Rh(1) C(43) 111.5(3) yes
O(1) Rh(1) C(44) 149.8(2) yes
O(2) Rh(1) N(7) 86.4(2) yes
O(2) Rh(1) C(40) 102.8(2) yes
O(2) Rh(1) C(41) 104.2(2) yes
O(2) Rh(1) C(42) 134.6(2) yes
O(2) Rh(1) C(43) 168.7(2) yes
O(2) Rh(1) C(44) 134.0(2) yes
N(7) Rh(1) C(40) 119.4(2) yes
N(7) Rh(1) C(41) 157.6(2) yes
N(7) Rh(1) C(42) 138.6(2) yes
N(7) Rh(1) C(43) 101.9(2) yes
N(7) Rh(1) C(44) 93.3(2) yes
C(40) Rh(1) C(41) 39.4(3) yes
C(40) Rh(1) C(42) 65.2(3) yes
C(40) Rh(1) C(43) 66.5(3) yes
C(40) Rh(1) C(44) 39.5(2) yes
C(41) Rh(1) C(42) 38.1(3) yes
C(41) Rh(1) C(43) 65.4(2) yes
C(41) Rh(1) C(44) 65.1(2) yes
C(42) Rh(1) C(43) 38.9(3) yes
C(42) Rh(1) C(44) 64.3(3) yes
C(43) Rh(1) C(44) 38.8(3) yes
O(1) Rh(2) O(2) 76.6(2) yes
O(1) Rh(2) N(27) 87.1(2) yes
O(1) Rh(2) C(50) 167.4(2) yes
O(1) Rh(2) C(51) 131.2(2) yes
O(1) Rh(2) C(52) 102.8(2) yes
O(1) Rh(2) C(53) 103.4(2) yes
O(1) Rh(2) C(54) 134.8(2) yes
O(2) Rh(2) N(27) 88.7(2) yes
O(2) Rh(2) C(50) 113.3(2) yes
O(2) Rh(2) C(51) 152.2(2) yes
O(2) Rh(2) C(52) 151.6(2) yes
O(2) Rh(2) C(53) 112.8(2) yes
O(2) Rh(2) C(54) 94.6(3) yes
N(27) Rh(2) C(50) 100.5(2) yes
N(27) Rh(2) C(51) 93.0(2) yes
N(27) Rh(2) C(52) 119.7(3) yes
N(27) Rh(2) C(53) 157.6(3) yes
N(27) Rh(2) C(54) 137.6(2) yes
C(50) Rh(2) C(51) 39.1(3) yes
C(50) Rh(2) C(52) 64.7(2) yes
C(50) Rh(2) C(53) 66.1(2) yes
C(50) Rh(2) C(54) 40.1(3) yes
C(51) Rh(2) C(52) 37.7(2) yes
C(51) Rh(2) C(53) 65.1(3) yes
C(51) Rh(2) C(54) 66.0(3) yes
C(52) Rh(2) C(53) 39.0(3) yes
C(52) Rh(2) C(54) 65.3(3) yes
C(53) Rh(2) C(54) 39.2(3) yes
O(111) S(1) O(112) 118.5(5) yes
O(111) S(1) O(113) 113.4(4) yes
O(111) S(1) C(101) 107.1(4) yes
O(112) S(1) O(113) 114.3(7) yes
O(112) S(1) C(101) 102.3(5) yes
O(113) S(1) C(101) 98.0(6) yes
O(114) S(2) O(115) 125.3(8) yes
O(114) S(2) O(116) 106.3(6) yes
O(114) S(2) C(102) 97.7(7) yes
O(115) S(2) O(116) 116.9(7) yes
O(115) S(2) C(102) 102.5(7) yes
O(116) S(2) C(102) 103.8(5) yes
Rh(1) O(1) Rh(2) 102.5(2) yes
Rh(1) O(2) Rh(2) 104.7(2) yes
C(11) O(11) C(14) 109.6(5) yes
C(31) O(31) C(34) 110.3(5) yes
C(2) N(1) C(6) 118.7(5) yes
C(2) N(3) C(4) 112.3(4) yes
C(6) N(6) C(10) 123.3(6) yes
Rh(1) N(7) C(5) 132.0(3) yes
Rh(1) N(7) C(8) 120.4(4) yes
C(5) N(7) C(8) 106.0(4) yes
C(4) N(9) C(8) 107.3(4) yes
C(4) N(9) C(11) 128.3(4) yes
C(8) N(9) C(11) 124.5(5) yes
C(22) N(21) C(26) 118.5(5) yes
C(22) N(23) C(24) 110.9(4) yes
C(26) N(26) C(30) 122.8(7) yes
Rh(2) N(27) C(25) 129.3(3) yes
Rh(2) N(27) C(28) 122.3(4) yes
C(25) N(27) C(28) 103.3(5) yes
C(24) N(29) C(28) 106.5(4) yes
C(24) N(29) C(31) 129.0(5) yes
C(28) N(29) C(31) 124.5(5) yes
N(1) C(2) N(3) 129.1(6) yes
N(3) C(4) N(9) 129.2(4) yes
N(3) C(4) C(5) 124.7(5) yes
N(9) C(4) C(5) 106.1(5) yes
N(7) C(5) C(4) 108.2(4) yes
N(7) C(5) C(6) 135.1(4) yes
C(4) C(5) C(6) 116.7(5) yes
N(1) C(6) N(6) 119.3(5) yes
N(1) C(6) C(5) 118.4(4) yes
N(6) C(6) C(5) 122.4(5) yes
N(7) C(8) N(9) 112.5(5) yes
O(11) C(11) N(9) 108.5(4) yes
O(11) C(11) C(12) 105.9(4) yes
N(9) C(11) C(12) 113.8(4) yes
O(12) C(12) C(11) 111.8(5) yes
O(12) C(12) C(13) 116.5(5) yes
C(11) C(12) C(13) 100.4(5) yes
O(13) C(13) C(12) 108.4(5) yes
O(13) C(13) C(14) 111.7(7) yes
C(12) C(13) C(14) 103.3(4) yes
O(11) C(14) C(13) 105.6(5) yes
O(11) C(14) C(15) 109.3(5) yes
C(13) C(14) C(15) 115.7(7) yes
O(15) C(15) C(14) 113.0(6) yes
N(21) C(22) N(23) 129.2(7) yes
N(23) C(24) N(29) 127.3(4) yes
N(23) C(24) C(25) 126.7(5) yes
N(29) C(24) C(25) 106.0(5) yes
N(27) C(25) C(24) 110.7(5) yes
N(27) C(25) C(26) 131.1(5) yes
C(24) C(25) C(26) 118.2(6) yes
N(21) C(26) N(26) 120.3(6) yes
N(21) C(26) C(25) 116.1(5) yes
N(26) C(26) C(25) 123.6(6) yes
N(27) C(28) N(29) 113.5(6) yes
O(31) C(31) N(29) 108.0(5) yes
O(31) C(31) C(32) 106.1(5) yes
N(29) C(31) C(32) 112.8(4) yes
O(32) C(32) C(31) 111.4(6) yes
O(32) C(32) C(33) 111.2(5) yes
C(31) C(32) C(33) 101.5(5) yes
O(33) C(33) C(32) 109.4(5) yes
O(33) C(33) C(34) 109.2(6) yes
C(32) C(33) C(34) 102.6(5) yes
O(31) C(34) C(33) 107.0(5) yes
O(31) C(34) C(35) 109.5(5) yes
C(33) C(34) C(35) 113.1(7) yes
O(35) C(35) C(34) 115.8(7) yes
Rh(1) C(40) C(41) 70.2(4) yes
Rh(1) C(40) C(44) 69.8(4) yes
Rh(1) C(40) C(45) 126.6(5) yes
C(41) C(40) C(44) 105.3(6) yes
C(41) C(40) C(45) 127.6(6) yes
C(44) C(40) C(45) 127.1(7) yes
Rh(1) C(41) C(40) 70.4(4) yes
Rh(1) C(41) C(42) 70.7(4) yes
Rh(1) C(41) C(46) 126.1(5) yes
C(40) C(41) C(42) 108.5(5) yes
C(40) C(41) C(46) 123.2(6) yes
C(42) C(41) C(46) 128.3(7) yes
Rh(1) C(42) C(41) 71.2(4) yes
Rh(1) C(42) C(43) 70.0(4) yes
Rh(1) C(42) C(47) 123.1(6) yes
C(41) C(42) C(43) 109.9(7) yes
C(41) C(42) C(47) 125.9(6) yes
C(43) C(42) C(47) 124.1(7) yes
Rh(1) C(43) C(42) 71.2(4) yes
Rh(1) C(43) C(44) 71.0(4) yes
Rh(1) C(43) C(48) 127.9(5) yes
C(42) C(43) C(44) 106.7(6) yes
C(42) C(43) C(48) 127.2(8) yes
C(44) C(43) C(48) 125.8(7) yes
Rh(1) C(44) C(40) 70.7(4) yes
Rh(1) C(44) C(43) 70.2(4) yes
Rh(1) C(44) C(49) 125.9(5) yes
C(40) C(44) C(43) 109.6(6) yes
C(40) C(44) C(49) 123.6(7) yes
C(43) C(44) C(49) 126.7(6) yes
Rh(2) C(50) C(51) 72.7(4) yes
Rh(2) C(50) C(54) 70.8(4) yes
Rh(2) C(50) C(55) 128.4(5) yes
C(51) C(50) C(54) 108.4(6) yes
C(51) C(50) C(55) 126.1(7) yes
C(54) C(50) C(55) 125.1(7) yes
Rh(2) C(51) C(50) 68.2(4) yes
Rh(2) C(51) C(52) 70.8(4) yes
Rh(2) C(51) C(56) 127.3(6) yes
C(50) C(51) C(52) 107.6(7) yes
C(50) C(51) C(56) 126.1(6) yes
C(52) C(51) C(56) 126.3(7) yes
Rh(2) C(52) C(51) 71.5(4) yes
Rh(2) C(52) C(53) 69.2(4) yes
Rh(2) C(52) C(57) 127.0(5) yes
C(51) C(52) C(53) 109.4(6) yes
C(51) C(52) C(57) 126.0(8) yes
C(53) C(52) C(57) 124.6(6) yes
Rh(2) C(53) C(52) 71.8(4) yes
Rh(2) C(53) C(54) 70.6(4) yes
Rh(2) C(53) C(58) 130.3(6) yes
C(52) C(53) C(54) 108.1(6) yes
C(52) C(53) C(58) 127.1(7) yes
C(54) C(53) C(58) 124.2(8) yes
Rh(2) C(54) C(50) 69.1(4) yes
Rh(2) C(54) C(53) 70.2(4) yes
Rh(2) C(54) C(59) 127.5(6) yes
C(50) C(54) C(53) 106.5(7) yes
C(50) C(54) C(59) 124.5(7) yes
C(53) C(54) C(59) 129.0(8) yes
S(1) C(101) F(1) 111.5(7) yes
S(1) C(101) F(2) 114.0(7) yes
S(1) C(101) F(3) 114.4(8) yes
F(1) C(101) F(2) 109.0(9) yes
F(1) C(101) F(3) 102.0(10) yes
F(2) C(101) F(3) 105.2(9) yes
S(2) C(102) F(4) 112.4(7) yes
S(2) C(102) F(5) 115.9(9) yes
S(2) C(102) F(6) 109.2(8) yes
F(4) C(102) F(5) 102.0(9) yes
F(4) C(102) F(6) 112.8(10) yes
F(5) C(102) F(6) 104.3(9) yes

loop_
_geom_bond_atom_site_label_1
_geom_bond_atom_site_label_2
_geom_bond_distance
_geom_bond_publ_flag
Rh(1) O(1) 2.150(4) yes
Rh(1) O(2) 2.101(4) yes
Rh(1) N(7) 2.171(4) yes
Rh(1) C(40) 2.152(7) yes
Rh(1) C(41) 2.150(6) yes
Rh(1) C(42) 2.144(7) yes
Rh(1) C(43) 2.128(7) yes
Rh(1) C(44) 2.139(7) yes
Rh(2) O(1) 2.123(4) yes
Rh(2) O(2) 2.109(4) yes
Rh(2) N(27) 2.176(5) yes
Rh(2) C(50) 2.102(7) yes
Rh(2) C(51) 2.162(8) yes
Rh(2) C(52) 2.153(7) yes
Rh(2) C(53) 2.119(6) yes
Rh(2) C(54) 2.124(7) yes
S(1) O(111) 1.420(5) yes
S(1) O(112) 1.388(9) yes
S(1) O(113) 1.475(8) yes
S(1) C(101) 1.79(1) yes
S(2) O(114) 1.49(1) yes
S(2) O(115) 1.49(1) yes
S(2) O(116) 1.429(6) yes
S(2) C(102) 1.70(1) yes
F(1) C(101) 1.32(1) yes
F(2) C(101) 1.27(1) yes
F(3) C(101) 1.27(1) yes
F(4) C(102) 1.31(1) yes
F(5) C(102) 1.31(1) yes
F(6) C(102) 1.38(1) yes
O(11) C(11) 1.410(7) yes
O(11) C(14) 1.462(7) yes
O(12) C(12) 1.401(8) yes
O(13) C(13) 1.400(10) yes
O(15) C(15) 1.38(1) yes
O(31) C(31) 1.404(7) yes
O(31) C(34) 1.439(7) yes
O(32) C(32) 1.416(8) yes
O(33) C(33) 1.419(9) yes
O(35) C(35) 1.37(1) yes
N(1) C(2) 1.304(7) yes
N(1) C(6) 1.354(8) yes
N(3) C(2) 1.334(8) yes
N(3) C(4) 1.349(8) yes
N(6) C(6) 1.350(6) yes
N(6) C(10) 1.464(10) yes
N(7) C(5) 1.393(7) yes
N(7) C(8) 1.298(6) yes
N(9) C(4) 1.362(7) yes
N(9) C(8) 1.353(7) yes
N(9) C(11) 1.468(6) yes
N(21) C(22) 1.336(7) yes
N(21) C(26) 1.368(9) yes
N(23) C(22) 1.330(8) yes
N(23) C(24) 1.342(8) yes
N(26) C(26) 1.309(7) yes
N(26) C(30) 1.44(1) yes
N(27) C(25) 1.395(9) yes
N(27) C(28) 1.322(6) yes
N(29) C(24) 1.374(8) yes
N(29) C(28) 1.345(8) yes
N(29) C(31) 1.471(6) yes
C(4) C(5) 1.392(6) yes
C(5) C(6) 1.410(7) yes
C(11) C(12) 1.523(8) yes
C(12) C(13) 1.530(7) yes
C(13) C(14) 1.50(1) yes
C(14) C(15) 1.51(1) yes
C(24) C(25) 1.359(7) yes
C(25) C(26) 1.420(8) yes
C(31) C(32) 1.523(9) yes
C(32) C(33) 1.546(7) yes
C(33) C(34) 1.52(1) yes
C(34) C(35) 1.52(1) yes
C(40) C(41) 1.45(1) yes
C(40) C(44) 1.452(8) yes
C(40) C(45) 1.46(1) yes
C(41) C(42) 1.403(10) yes
C(41) C(46) 1.518(8) yes
C(42) C(43) 1.42(1) yes
C(42) C(47) 1.51(1) yes
C(43) C(44) 1.42(1) yes
C(43) C(48) 1.51(1) yes
C(44) C(49) 1.51(1) yes
C(50) C(51) 1.43(1) yes
C(50) C(54) 1.45(1) yes
C(50) C(55) 1.52(1) yes
C(51) C(52) 1.394(9) yes
C(51) C(56) 1.49(1) yes
C(52) C(53) 1.43(1) yes
C(52) C(57) 1.52(1) yes
C(53) C(54) 1.424(9) yes
C(53) C(58) 1.51(1) yes
C(54) C(59) 1.46(1) yes

loop_
_geom_contact_atom_site_label_1
_geom_contact_atom_site_label_2
_geom_contact_distance
_geom_contact_site_symmetry_2
F(1) C(22) 3.27(1) 2_555
F(2) N(21) 3.222(9) 2_555
F(2) C(22) 3.45(1) 2_555
F(2) C(15) 3.59(1) 1_454
F(3) N(23) 3.39(1) 2_555
F(3) C(22) 3.49(1) 2_555
F(4) C(59) 3.19(1) 2_646
F(4) N(1) 3.23(1) 2_646
F(4) C(2) 3.24(1) 2_646
F(4) C(6) 3.59(1) 2_646
F(5) C(45) 3.29(1) 1_655
F(5) C(2) 3.33(1) 2_646
F(5) N(3) 3.54(1) 2_646
F(6) C(58) 3.40(1) 2_646
F(6) N(3) 3.44(1) 2_646
F(6) C(12) 3.588(10) 2_646
O(11) O(103) 3.10(1) 2_646
O(12) O(33) 2.973(7) 1_656
O(12) C(48) 3.43(1) 2_656
O(13) O(113) 2.896(9) 1_656
O(13) O(33) 3.126(9) 1_656
O(15) C(30) 3.54(2) 2_656
O(32) O(102) 2.678(7) 1_554
O(32) C(41) 3.306(8) 2_555
O(32) C(42) 3.464(9) 2_555
O(32) C(46) 3.57(1) 2_555
O(33) O(115) 3.46(2) 1_454
O(35) O(103) 3.02(1) 2_645
O(101) N(21) 2.861(9) 2_656
O(101) O(112) 2.99(1) 2_556
O(101) C(30) 3.46(1) 2_656
O(101) C(22) 3.520(9) 2_656
O(101) C(55) 3.58(1) 1_556
O(102) C(32) 3.499(8) 1_556
O(102) C(45) 3.524(9) 2_556
O(102) C(56) 3.579(10) 1_556
O(103) C(11) 3.60(1) 2_656
O(113) C(13) 3.345(8) 1_454
C(2) C(33) 3.52(1) 1_556
Rh(1) Rh(2) 3.3336(7) .

loop_
_geom_hbond_atom_site_label_D
_geom_hbond_atom_site_label_H
_geom_hbond_atom_site_label_A
_geom_hbond_site_symmetry_A
_geom_hbond_site_distance_dh
_geom_hbond_site_distance_ha
_geom_hbond_site_distance_da
_geom_hbond_angle_DHA
_geom_hbond_publ_flag
O(15) H(67) N(3) . 0.705 2.145 2.792(6) 153.134 no
O(35) H(61) N(23) . 0.894 2.082 2.834(6) 141.053 no
N(6) H(4) O(2) . 0.954 2.038 2.885(7) 146.762 no
N(26) H(12) O(1) . 0.950 1.898 2.793(7) 155.933 no
O(111) O(2) 2.859(5) . 0.1330 0.1634 -0.0134 98.345 no
O(116) O(1) 2.822(6) . 0.0155 0.3621 0.4671 98.345 no
O(12) H(60) O(33) 1_656 1.078 2.487 2.973(6) 106.151 no
O(13) H(65) O(33) 1_656 0.656 2.886 3.126(9) 105.492 no
O(32) H(68) O(102) 1_554 0.882 1.820 2.678(7) 163.995 no
O(33) H(64) O(12) 1_454 0.864 2.727 2.973(6) 98.031 no

loop_
_geom_torsion_atom_site_label_1
_geom_torsion_atom_site_label_2
_geom_torsion_atom_site_label_3
_geom_torsion_atom_site_label_4
_geom_torsion
_geom_torsion_publ_flag
Rh(1) O(1) Rh(2) O(2) -0.1(1) yes
Rh(1) O(1) Rh(2) N(27) -89.4(2) yes
Rh(1) O(1) Rh(2) C(50) 142(1) yes
Rh(1) O(1) Rh(2) C(51) 179.1(2) yes
Rh(1) O(1) Rh(2) C(52) 150.8(2) yes
Rh(1) O(1) Rh(2) C(53) 110.6(3) yes
Rh(1) O(1) Rh(2) C(54) 83.0(3) yes
Rh(1) O(2) Rh(2) O(1) 0.1(1) yes
Rh(1) O(2) Rh(2) N(27) 87.4(2) yes
Rh(1) O(2) Rh(2) C(50) -171.7(2) yes
Rh(1) O(2) Rh(2) C(51) -178.6(4) yes
Rh(1) O(2) Rh(2) C(52) -92.0(4) yes
Rh(1) O(2) Rh(2) C(53) -99.0(2) yes
Rh(1) O(2) Rh(2) C(54) -134.9(2) yes
Rh(1) N(7) C(5) C(4) 164.7(4) yes
Rh(1) N(7) C(5) C(6) -12.7(10) yes
Rh(1) N(7) C(8) N(9) -167.8(4) yes
Rh(1) C(40) C(41) C(42) 60.7(5) yes
Rh(1) C(40) C(41) C(46) -121.0(7) yes
Rh(1) C(40) C(44) C(43) -59.5(5) yes
Rh(1) C(40) C(44) C(49) 120.9(6) yes
Rh(1) C(41) C(40) C(44) -61.4(4) yes
Rh(1) C(41) C(40) C(45) 121.5(7) yes
Rh(1) C(41) C(42) C(43) 59.4(5) yes
Rh(1) C(41) C(42) C(47) -117.7(8) yes
Rh(1) C(42) C(41) C(40) -60.5(5) yes
Rh(1) C(42) C(41) C(46) 121.3(8) yes
Rh(1) C(42) C(43) C(44) 62.5(5) yes
Rh(1) C(42) C(43) C(48) -123.8(8) yes
Rh(1) C(43) C(42) C(41) -60.2(5) yes
Rh(1) C(43) C(42) C(47) 117.0(8) yes
Rh(1) C(43) C(44) C(40) 59.9(5) yes
Rh(1) C(43) C(44) C(49) -120.6(7) yes
Rh(1) C(44) C(40) C(41) 61.7(5) yes
Rh(1) C(44) C(40) C(45) -121.2(7) yes
Rh(1) C(44) C(43) C(42) -62.6(5) yes
Rh(1) C(44) C(43) C(48) 123.6(7) yes
Rh(2) O(1) Rh(1) O(2) 0.1(1) yes
Rh(2) O(1) Rh(1) N(7) -86.6(2) yes
Rh(2) O(1) Rh(1) C(40) 91.2(5) yes
Rh(2) O(1) Rh(1) C(41) 99.7(2) yes
Rh(2) O(1) Rh(1) C(42) 134.7(2) yes
Rh(2) O(1) Rh(1) C(43) 171.3(2) yes
Rh(2) O(1) Rh(1) C(44) 179.8(3) yes
Rh(2) O(2) Rh(1) O(1) -0.1(1) yes
Rh(2) O(2) Rh(1) N(7) 89.0(2) yes
Rh(2) O(2) Rh(1) C(40) -151.6(2) yes
Rh(2) O(2) Rh(1) C(41) -111.0(2) yes
Rh(2) O(2) Rh(1) C(42) -83.9(4) yes
Rh(2) O(2) Rh(1) C(43) -133(1) yes
Rh(2) O(2) Rh(1) C(44) -179.9(2) yes
Rh(2) N(27) C(25) C(24) -152.2(4) yes
Rh(2) N(27) C(25) C(26) 26(1) yes
Rh(2) N(27) C(28) N(29) 155.1(4) yes
Rh(2) C(50) C(51) C(52) -60.1(5) yes
Rh(2) C(50) C(51) C(56) 121.1(8) yes
Rh(2) C(50) C(54) C(53) 60.6(5) yes
Rh(2) C(50) C(54) C(59) -121.9(8) yes
Rh(2) C(51) C(50) C(54) 62.2(5) yes
Rh(2) C(51) C(50) C(55) -125.3(8) yes
Rh(2) C(51) C(52) C(53) -58.9(5) yes
Rh(2) C(51) C(52) C(57) 122.7(7) yes
Rh(2) C(52) C(51) C(50) 58.4(5) yes
Rh(2) C(52) C(51) C(56) -122.8(8) yes
Rh(2) C(52) C(53) C(54) -61.6(5) yes
Rh(2) C(52) C(53) C(58) 127.2(8) yes
Rh(2) C(53) C(52) C(51) 60.4(5) yes
Rh(2) C(53) C(52) C(57) -121.3(7) yes
Rh(2) C(53) C(54) C(50) -59.9(5) yes
Rh(2) C(53) C(54) C(59) 122.7(9) yes
Rh(2) C(54) C(50) C(51) -63.4(5) yes
Rh(2) C(54) C(50) C(55) 123.9(8) yes
Rh(2) C(54) C(53) C(52) 62.4(5) yes
Rh(2) C(54) C(53) C(58) -126.1(8) yes
F(1) C(101) S(1) O(111) -61.4(8) yes
F(1) C(101) S(1) O(112) 63.9(9) yes
F(1) C(101) S(1) O(113) -178.9(7) yes
F(2) C(101) S(1) O(111) 174.8(8) yes
F(2) C(101) S(1) O(112) -59(1) yes
F(2) C(101) S(1) O(113) 57.2(9) yes
F(3) C(101) S(1) O(111) 53.7(10) yes
F(3) C(101) S(1) O(112) 179.0(10) yes
F(3) C(101) S(1) O(113) -63.9(9) yes
F(4) C(102) S(2) O(114) -66.1(9) yes
F(4) C(102) S(2) O(115) 62(1) yes
F(4) C(102) S(2) O(116) -175.0(8) yes
F(5) C(102) S(2) O(114) 177.2(8) yes
F(5) C(102) S(2) O(115) -53.9(10) yes
F(5) C(102) S(2) O(116) 68.3(8) yes
F(6) C(102) S(2) O(114) 59.9(8) yes
F(6) C(102) S(2) O(115) -171.2(9) yes
F(6) C(102) S(2) O(116) -49.1(8) yes
O(1) Rh(1) N(7) C(5) 134.1(5) yes
O(1) Rh(1) N(7) C(8) -62.9(5) yes
O(1) Rh(1) C(40) C(41) 12.4(6) yes
O(1) Rh(1) C(40) C(44) 127.9(4) yes
O(1) Rh(1) C(40) C(45) -110.3(7) yes
O(1) Rh(1) C(41) C(40) -173.8(3) yes
O(1) Rh(1) C(41) C(42) 67.5(5) yes
O(1) Rh(1) C(41) C(46) -56.4(7) yes
O(1) Rh(1) C(42) C(41) -121.5(4) yes
O(1) Rh(1) C(42) C(43) 118.0(5) yes
O(1) Rh(1) C(42) C(47) -0.4(6) yes
O(1) Rh(1) C(43) C(42) -70.9(5) yes
O(1) Rh(1) C(43) C(44) 173.1(3) yes
O(1) Rh(1) C(43) C(48) 52.1(8) yes
O(1) Rh(1) C(44) C(40) -133.1(4) yes
O(1) Rh(1) C(44) C(43) -12.8(6) yes
O(1) Rh(1) C(44) C(49) 108.8(6) yes
O(1) Rh(2) N(27) C(25) -67.6(5) yes
O(1) Rh(2) N(27) C(28) 142.0(5) yes
O(1) Rh(2) C(50) C(51) 44(1) yes
O(1) Rh(2) C(50) C(54) -72(1) yes
O(1) Rh(2) C(50) C(55) 167.5(9) yes
O(1) Rh(2) C(51) C(50) -168.2(3) yes
O(1) Rh(2) C(51) C(52) -49.2(5) yes
O(1) Rh(2) C(51) C(56) 72.3(7) yes
O(1) Rh(2) C(52) C(51) 144.3(4) yes
O(1) Rh(2) C(52) C(53) -95.6(4) yes
O(1) Rh(2) C(52) C(57) 22.7(7) yes
O(1) Rh(2) C(53) C(52) 93.9(4) yes
O(1) Rh(2) C(53) C(54) -148.6(4) yes
O(1) Rh(2) C(53) C(58) -29.7(8) yes
O(1) Rh(2) C(54) C(50) 162.9(3) yes
O(1) Rh(2) C(54) C(53) 45.5(6) yes
O(1) Rh(2) C(54) C(59) -79.0(7) yes
O(2) Rh(1) N(7) C(5) 57.8(5) yes
O(2) Rh(1) N(7) C(8) -139.1(5) yes
O(2) Rh(1) C(40) C(41) 96.9(3) yes
O(2) Rh(1) C(40) C(44) -147.6(4) yes
O(2) Rh(1) C(40) C(45) -25.8(6) yes
O(2) Rh(1) C(41) C(40) -93.0(3) yes
O(2) Rh(1) C(41) C(42) 148.3(4) yes
O(2) Rh(1) C(41) C(46) 24.3(7) yes
O(2) Rh(1) C(42) C(41) -45.7(6) yes
O(2) Rh(1) C(42) C(43) -166.2(4) yes
O(2) Rh(1) C(42) C(47) 75.5(6) yes
O(2) Rh(1) C(43) C(42) 59(1) yes
O(2) Rh(1) C(43) C(44) -56(1) yes
O(2) Rh(1) C(43) C(48) -177.1(9) yes
O(2) Rh(1) C(44) C(40) 46.6(5) yes
O(2) Rh(1) C(44) C(43) 166.9(3) yes
O(2) Rh(1) C(44) C(49) -71.5(6) yes
O(2) Rh(2) N(27) C(25) -144.2(5) yes
O(2) Rh(2) N(27) C(28) 65.4(5) yes
O(2) Rh(2) C(50) C(51) -174.9(3) yes
O(2) Rh(2) C(50) C(54) 67.8(4) yes
O(2) Rh(2) C(50) C(55) -52.2(8) yes
O(2) Rh(2) C(51) C(50) 10.1(6) yes
O(2) Rh(2) C(51) C(52) 129.0(5) yes
O(2) Rh(2) C(51) C(56) -109.5(7) yes
O(2) Rh(2) C(52) C(51) -130.4(5) yes
O(2) Rh(2) C(52) C(53) -10.2(6) yes
O(2) Rh(2) C(52) C(57) 108.0(8) yes
O(2) Rh(2) C(53) C(52) 174.7(3) yes
O(2) Rh(2) C(53) C(54) -67.7(5) yes
O(2) Rh(2) C(53) C(58) 51.2(8) yes
O(2) Rh(2) C(54) C(50) -121.5(4) yes
O(2) Rh(2) C(54) C(53) 121.2(4) yes
O(2) Rh(2) C(54) C(59) -3.4(7) yes
O(11) C(11) N(9) C(4) 53.2(7) yes
O(11) C(11) N(9) C(8) -128.3(6) yes
O(11) C(11) C(12) O(12) 160.4(4) yes
O(11) C(11) C(12) C(13) 36.2(6) yes
O(11) C(14) C(13) O(13) -90.6(5) yes
O(11) C(14) C(13) C(12) 25.7(7) yes
O(11) C(14) C(15) O(15) -69.2(8) yes
O(12) C(12) C(11) N(9) -80.6(6) yes
O(12) C(12) C(13) O(13) -39.3(8) yes
O(12) C(12) C(13) C(14) -157.9(6) yes
O(13) C(13) C(12) C(11) 81.6(6) yes
O(13) C(13) C(14) C(15) 148.4(5) yes
O(15) C(15) C(14) C(13) 49.8(8) yes
O(31) C(31) N(29) C(24) 52.2(8) yes
O(31) C(31) N(29) C(28) -127.5(6) yes
O(31) C(31) C(32) O(32) 152.5(4) yes
O(31) C(31) C(32) C(33) 34.1(6) yes
O(31) C(34) C(33) O(33) -95.0(6) yes
O(31) C(34) C(33) C(32) 21.0(7) yes
O(31) C(34) C(35) O(35) -71.8(8) yes
O(32) C(32) C(31) N(29) -89.4(6) yes
O(32) C(32) C(33) O(33) -35.3(8) yes
O(32) C(32) C(33) C(34) -151.2(6) yes
O(33) C(33) C(32) C(31) 83.3(6) yes
O(33) C(33) C(34) C(35) 144.3(5) yes
O(35) C(35) C(34) C(33) 47.5(8) yes
N(1) C(2) N(3) C(4) -3.4(10) yes
N(1) C(6) N(6) C(10) 2.3(10) yes
N(1) C(6) C(5) N(7) 175.3(6) yes
N(1) C(6) C(5) C(4) -2.0(8) yes
N(3) C(2) N(1) C(6) 0(1) yes
N(3) C(4) N(9) C(8) 178.8(6) yes
N(3) C(4) N(9) C(11) -2.5(10) yes
N(3) C(4) C(5) N(7) -179.3(5) yes
N(3) C(4) C(5) C(6) -1.3(8) yes
N(6) C(6) N(1) C(2) -177.5(6) yes
N(6) C(6) C(5) N(7) -4(1) yes
N(6) C(6) C(5) C(4) 178.0(5) yes
N(7) Rh(1) C(40) C(41) -170.1(3) yes
N(7) Rh(1) C(40) C(44) -54.6(4) yes
N(7) Rh(1) C(40) C(45) 67.3(6) yes
N(7) Rh(1) C(41) C(40) 23.2(7) yes
N(7) Rh(1) C(41) C(42) -95.6(7) yes
N(7) Rh(1) C(41) C(46) 140.5(6) yes
N(7) Rh(1) C(42) C(41) 145.0(4) yes
N(7) Rh(1) C(42) C(43) 24.5(7) yes
N(7) Rh(1) C(42) C(47) -93.8(6) yes
N(7) Rh(1) C(43) C(42) -163.7(5) yes
N(7) Rh(1) C(43) C(44) 80.3(4) yes
N(7) Rh(1) C(43) C(48) -40.7(8) yes
N(7) Rh(1) C(44) C(40) 134.7(4) yes
N(7) Rh(1) C(44) C(43) -104.9(3) yes
N(7) Rh(1) C(44) C(49) 16.6(6) yes
N(7) C(5) C(4) N(9) 0.9(6) yes
N(7) C(8) N(9) C(4) 1.4(7) yes
N(7) C(8) N(9) C(11) -177.3(5) yes
N(9) C(4) N(3) C(2) -176.5(6) yes
N(9) C(4) C(5) C(6) 178.9(5) yes
N(9) C(8) N(7) C(5) -0.8(7) yes
N(9) C(11) O(11) C(14) -143.9(5) yes
N(9) C(11) C(12) C(13) 155.2(5) yes
N(21) C(22) N(23) C(24) 5(1) yes
N(21) C(26) N(26) C(30) -5(1) yes
N(21) C(26) C(25) N(27) -174.4(6) yes
N(21) C(26) C(25) C(24) 4.4(9) yes
N(23) C(22) N(21) C(26) 0(1) yes
N(23) C(24) N(29) C(28) 179.2(6) yes
N(23) C(24) N(29) C(31) 0(1) yes
N(23) C(24) C(25) N(27) 179.7(6) yes
N(23) C(24) C(25) C(26) 0(1) yes
N(26) C(26) N(21) C(22) 174.3(7) yes
N(26) C(26) C(25) N(27) 6(1) yes
N(26) C(26) C(25) C(24) -174.4(7) yes
N(27) Rh(2) C(50) C(51) -81.7(4) yes
N(27) Rh(2) C(50) C(54) 161.0(4) yes
N(27) Rh(2) C(50) C(55) 41.0(8) yes
N(27) Rh(2) C(51) C(50) 103.0(4) yes
N(27) Rh(2) C(51) C(52) -138.0(4) yes
N(27) Rh(2) C(51) C(56) -16.5(7) yes
N(27) Rh(2) C(52) C(51) 50.3(5) yes
N(27) Rh(2) C(52) C(53) 170.5(3) yes
N(27) Rh(2) C(52) C(57) -71.3(7) yes
N(27) Rh(2) C(53) C(52) -22.1(8) yes
N(27) Rh(2) C(53) C(54) 95.4(7) yes
N(27) Rh(2) C(53) C(58) -145.7(7) yes
N(27) Rh(2) C(54) C(50) -28.3(6) yes
N(27) Rh(2) C(54) C(53) -145.7(4) yes
N(27) Rh(2) C(54) C(59) 89.8(8) yes
N(27) C(25) C(24) N(29) -2.1(7) yes
N(27) C(28) N(29) C(24) 0.6(8) yes
N(27) C(28) N(29) C(31) -179.7(6) yes
N(29) C(24) N(23) C(22) 177.1(6) yes
N(29) C(24) C(25) C(26) 178.9(6) yes
N(29) C(28) N(27) C(25) -1.8(7) yes
N(29) C(31) O(31) C(34) -143.3(5) yes
N(29) C(31) C(32) C(33) 152.2(5) yes
C(2) N(1) C(6) C(5) 2.5(8) yes
C(2) N(3) C(4) C(5) 3.7(8) yes
C(4) N(9) C(11) C(12) -64.3(8) yes
C(4) C(5) N(7) C(8) -0.1(6) yes
C(5) N(7) Rh(1) C(40) -44.8(6) yes
C(5) N(7) Rh(1) C(41) -61.5(8) yes
C(5) N(7) Rh(1) C(42) -129.8(6) yes
C(5) N(7) Rh(1) C(43) -114.3(5) yes
C(5) N(7) Rh(1) C(44) -76.1(5) yes
C(5) C(4) N(9) C(8) -1.4(6) yes
C(5) C(4) N(9) C(11) 177.3(5) yes
C(5) C(6) N(6) C(10) -177.7(6) yes
C(6) C(5) N(7) C(8) -177.6(6) yes
C(8) N(7) Rh(1) C(40) 118.3(5) yes
C(8) N(7) Rh(1) C(41) 101.6(7) yes
C(8) N(7) Rh(1) C(42) 33.3(7) yes
C(8) N(7) Rh(1) C(43) 48.7(5) yes
C(8) N(7) Rh(1) C(44) 87.0(5) yes
C(8) N(9) C(11) C(12) 114.1(6) yes
C(11) O(11) C(14) C(13) -2.9(7) yes
C(11) O(11) C(14) C(15) 122.2(6) yes
C(11) C(12) C(13) C(14) -37.0(7) yes
C(12) C(11) O(11) C(14) -21.4(6) yes
C(12) C(13) C(14) C(15) -95.4(6) yes
C(22) N(21) C(26) C(25) -4.5(9) yes
C(22) N(23) C(24) C(25) -5.1(9) yes
C(24) N(29) C(31) C(32) -64.7(8) yes
C(24) C(25) N(27) C(28) 2.4(7) yes
C(25) N(27) Rh(2) C(50) 102.3(6) yes
C(25) N(27) Rh(2) C(51) 63.5(6) yes
C(25) N(27) Rh(2) C(52) 35.4(6) yes
C(25) N(27) Rh(2) C(53) 51.3(9) yes
C(25) N(27) Rh(2) C(54) 120.4(6) yes
C(25) C(24) N(29) C(28) 1.0(7) yes
C(25) C(24) N(29) C(31) -178.7(6) yes
C(25) C(26) N(26) C(30) 173.0(9) yes
C(26) C(25) N(27) C(28) -178.8(7) yes
C(28) N(27) Rh(2) C(50) -48.1(6) yes
C(28) N(27) Rh(2) C(51) -86.8(5) yes
C(28) N(27) Rh(2) C(52) -114.9(5) yes
C(28) N(27) Rh(2) C(53) -99.1(7) yes
C(28) N(27) Rh(2) C(54) -30.0(7) yes
C(28) N(29) C(31) C(32) 115.6(7) yes
C(31) O(31) C(34) C(33) 0.2(7) yes
C(31) O(31) C(34) C(35) 123.2(6) yes
C(31) C(32) C(33) C(34) -32.6(6) yes
C(32) C(31) O(31) C(34) -22.1(6) yes
C(32) C(33) C(34) C(35) -99.7(6) yes
C(40) Rh(1) C(41) C(42) -118.8(6) yes
C(40) Rh(1) C(41) C(46) 117.3(8) yes
C(40) Rh(1) C(42) C(41) 37.8(4) yes
C(40) Rh(1) C(42) C(43) -82.7(5) yes
C(40) Rh(1) C(42) C(47) 159.0(6) yes
C(40) Rh(1) C(43) C(42) 79.2(5) yes
C(40) Rh(1) C(43) C(44) -36.8(4) yes
C(40) Rh(1) C(43) C(48) -157.9(9) yes
C(40) Rh(1) C(44) C(43) 120.3(5) yes
C(40) Rh(1) C(44) C(49) -118.1(8) yes
C(40) C(41) Rh(1) C(42) 118.8(6) yes
C(40) C(41) Rh(1) C(43) 82.3(4) yes
C(40) C(41) Rh(1) C(44) 39.3(4) yes
C(40) C(41) C(42) C(43) -1.1(8) yes
C(40) C(41) C(42) C(47) -178.2(7) yes
C(40) C(44) Rh(1) C(41) -39.2(4) yes
C(40) C(44) Rh(1) C(42) -81.6(4) yes
C(40) C(44) Rh(1) C(43) -120.3(5) yes
C(40) C(44) C(43) C(42) -2.8(8) yes
C(40) C(44) C(43) C(48) -176.6(7) yes
C(41) Rh(1) C(40) C(44) 115.5(5) yes
C(41) Rh(1) C(40) C(45) -122.7(7) yes
C(41) Rh(1) C(42) C(43) -120.5(7) yes
C(41) Rh(1) C(42) C(47) 121.2(8) yes
C(41) Rh(1) C(43) C(42) 35.8(5) yes
C(41) Rh(1) C(43) C(44) -80.2(4) yes
C(41) Rh(1) C(43) C(48) 158.8(9) yes
C(41) Rh(1) C(44) C(43) 81.1(4) yes
C(41) Rh(1) C(44) C(49) -157.3(7) yes
C(41) C(40) Rh(1) C(42) -36.6(4) yes
C(41) C(40) Rh(1) C(43) -79.3(4) yes
C(41) C(40) Rh(1) C(44) -115.5(5) yes
C(41) C(40) C(44) C(43) 2.1(7) yes
C(41) C(40) C(44) C(49) -177.5(6) yes
C(41) C(42) Rh(1) C(43) 120.5(7) yes
C(41) C(42) Rh(1) C(44) 81.7(5) yes
C(41) C(42) C(43) C(44) 2.4(8) yes
C(41) C(42) C(43) C(48) 176.0(7) yes
C(42) Rh(1) C(40) C(44) 78.9(4) yes
C(42) Rh(1) C(40) C(45) -159.3(7) yes
C(42) Rh(1) C(41) C(46) -123.9(9) yes
C(42) Rh(1) C(43) C(44) -116.0(6) yes
C(42) Rh(1) C(43) C(48) 122(1) yes
C(42) Rh(1) C(44) C(43) 38.8(4) yes
C(42) Rh(1) C(44) C(49) 160.3(7) yes
C(42) C(41) Rh(1) C(43) -36.5(5) yes
C(42) C(41) Rh(1) C(44) -79.4(5) yes
C(42) C(41) C(40) C(44) -0.6(8) yes
C(42) C(41) C(40) C(45) -177.8(7) yes
C(42) C(43) Rh(1) C(44) 116.0(6) yes
C(42) C(43) C(44) C(49) 176.8(7) yes
C(43) Rh(1) C(40) C(44) 36.2(4) yes
C(43) Rh(1) C(40) C(45) 158.0(7) yes
C(43) Rh(1) C(41) C(46) -160.4(8) yes
C(43) Rh(1) C(42) C(47) -118.3(8) yes
C(43) Rh(1) C(44) C(49) 121.6(7) yes
C(43) C(42) Rh(1) C(44) -38.7(5) yes
C(43) C(42) C(41) C(46) -179.2(7) yes
C(43) C(44) C(40) C(45) 179.3(7) yes
C(44) Rh(1) C(40) C(45) 121.8(8) yes
C(44) Rh(1) C(41) C(46) 156.6(7) yes
C(44) Rh(1) C(42) C(47) -157.1(6) yes
C(44) Rh(1) C(43) C(48) -121.0(9) yes
C(44) C(40) C(41) C(46) 177.7(6) yes
C(44) C(43) C(42) C(47) 179.6(7) yes
C(45) C(40) C(41) C(46) 0(1) yes
C(45) C(40) C(44) C(49) 0(1) yes
C(46) C(41) C(42) C(47) 3(1) yes
C(47) C(42) C(43) C(48) -6(1) yes
C(48) C(43) C(44) C(49) 3(1) yes
C(50) Rh(2) C(51) C(52) 119.0(6) yes
C(50) Rh(2) C(51) C(56) -119.5(8) yes
C(50) Rh(2) C(52) C(51) -37.6(4) yes
C(50) Rh(2) C(52) C(53) 82.5(4) yes
C(50) Rh(2) C(52) C(57) -159.2(8) yes
C(50) Rh(2) C(53) C(52) -78.8(4) yes
C(50) Rh(2) C(53) C(54) 38.7(5) yes
C(50) Rh(2) C(53) C(58) 157.6(9) yes
C(50) Rh(2) C(54) C(53) -117.4(6) yes
C(50) Rh(2) C(54) C(59) 118.1(8) yes
C(50) C(51) Rh(2) C(52) -119.0(6) yes
C(50) C(51) Rh(2) C(53) -82.1(4) yes
C(50) C(51) Rh(2) C(54) -38.8(4) yes
C(50) C(51) C(52) C(53) -0.5(8) yes
C(50) C(51) C(52) C(57) -178.9(7) yes
C(50) C(54) Rh(2) C(51) 37.9(4) yes
C(50) C(54) Rh(2) C(52) 79.4(4) yes
C(50) C(54) Rh(2) C(53) 117.4(6) yes
C(50) C(54) C(53) C(52) 2.5(8) yes
C(50) C(54) C(53) C(58) 174.0(7) yes
C(51) Rh(2) C(50) C(54) -117.3(5) yes
C(51) Rh(2) C(50) C(55) 122.7(9) yes
C(51) Rh(2) C(52) C(53) 120.2(6) yes
C(51) Rh(2) C(52) C(57) -121.6(9) yes
C(51) Rh(2) C(53) C(52) -35.6(4) yes
C(51) Rh(2) C(53) C(54) 81.9(5) yes
C(51) Rh(2) C(53) C(58) -159.2(9) yes
C(51) Rh(2) C(54) C(53) -79.5(5) yes
C(51) Rh(2) C(54) C(59) 156.0(8) yes
C(51) C(50) Rh(2) C(52) 36.3(4) yes
C(51) C(50) Rh(2) C(53) 79.4(4) yes
C(51) C(50) Rh(2) C(54) 117.3(5) yes
C(51) C(50) C(54) C(53) -2.8(8) yes
C(51) C(50) C(54) C(59) 174.7(8) yes
C(51) C(52) Rh(2) C(53) -120.2(6) yes
C(51) C(52) Rh(2) C(54) -82.1(5) yes
C(51) C(52) C(53) C(54) -1.3(8) yes
C(51) C(52) C(53) C(58) -172.4(8) yes
C(52) Rh(2) C(50) C(54) -81.0(4) yes
C(52) Rh(2) C(50) C(55) 159.0(9) yes
C(52) Rh(2) C(51) C(56) 121.5(9) yes
C(52) Rh(2) C(53) C(54) 117.5(6) yes
C(52) Rh(2) C(53) C(58) -123.6(9) yes
C(52) Rh(2) C(54) C(53) -37.9(5) yes
C(52) Rh(2) C(54) C(59) -162.5(8) yes
C(52) C(51) Rh(2) C(53) 36.9(4) yes
C(52) C(51) Rh(2) C(54) 80.1(5) yes
C(52) C(51) C(50) C(54) 2.1(8) yes
C(52) C(51) C(50) C(55) 174.6(7) yes
C(52) C(53) Rh(2) C(54) -117.5(6) yes
C(52) C(53) C(54) C(59) -174.9(8) yes
C(53) Rh(2) C(50) C(54) -37.9(4) yes
C(53) Rh(2) C(50) C(55) -157.9(9) yes
C(53) Rh(2) C(51) C(56) 158.4(7) yes
C(53) Rh(2) C(52) C(57) 118.3(8) yes
C(53) Rh(2) C(54) C(59) -124.5(9) yes
C(53) C(52) Rh(2) C(54) 38.1(4) yes
C(53) C(52) C(51) C(56) 178.3(8) yes
C(53) C(54) C(50) C(55) -175.5(7) yes
C(54) Rh(2) C(50) C(55) -120.0(9) yes
C(54) Rh(2) C(51) C(56) -158.3(7) yes
C(54) Rh(2) C(52) C(57) 156.4(8) yes
C(54) Rh(2) C(53) C(58) 118(1) yes
C(54) C(50) C(51) C(56) -176.7(8) yes
C(54) C(53) C(52) C(57) 177.1(7) yes
C(55) C(50) C(51) C(56) -4(1) yes
C(55) C(50) C(54) C(59) 2(1) yes
C(56) C(51) C(52) C(57) 0(1) yes
C(57) C(52) C(53) C(58) 5(1) yes
C(58) C(53) C(54) C(59) -3(1) yes
C(58) C(53) C(54) C(59) -3(1) yes
